data_4313188
loop_
_publ_author_name
'Srinivasan Priya'
'Maravanji S. Balakrishna'
'Joel T. Mague'
'Shaikh M. Mobin'

_publ_section_title
;
 Insertion of Carbon Fragments into P(III)-N Bonds in Aminophosphines and
 Aminobis(phosphines): Synthesis, Reactivity, and Coordination Chemistry
 of Resulting Phosphine Oxide Derivatives. Crystal and Molecular
 Structures of (Ph2P(O)CH2)2NR (R = Me,nPr,nBu), Ph2P(O)CH(OH)nPr, and
 cis-[MoO2Cl2{(Ph2P(O)CH2)2NEt-\kO,\kO}]
;
_journal_name_full 'Inorganic Chemistry'
_journal_page_first 1272
_journal_page_last 1281
_journal_paper_doi 10.1021/ic026118t
_journal_volume 42
_journal_year 2003
_chemical_formula_sum 'C30 H33 N O2 P2'
_chemical_formula_weight 501.51
_chemical_name_systematic
; 
 ? 
;
_space_group_IT_number 2
_symmetry_cell_setting triclinic
_symmetry_space_group_name_Hall '-P 1'
_symmetry_space_group_name_H-M 'P -1'
_atom_sites_solution_hydrogens geom
_atom_sites_solution_primary direct
_atom_sites_solution_secondary difmap
_audit_creation_method SHELXL-97
_cell_angle_alpha 85.72(3)
_cell_angle_beta 89.53(3)
_cell_angle_gamma 89.81(3)
_cell_formula_units_Z 2
_cell_length_a 8.0530(16)
_cell_length_b 10.287(2)
_cell_length_c 16.264(3)
_cell_measurement_temperature 293(2)
_cell_volume 1343.5(5)
_computing_cell_refinement 'Bruker XSCANS'
_computing_data_collection 'Bruker XSCANS'
_computing_data_reduction 'Bruker SHELXTL'
_computing_molecular_graphics 'Bruker SHELXTL'
_computing_publication_material 'Bruker SHELXTL'
_computing_structure_refinement 'SHELXL-97 (Sheldrick, 1997)'
_computing_structure_solution 'SHELXS-97 (Sheldrick, 1990)'
_diffrn_ambient_temperature 293(2)
_diffrn_measured_fraction_theta_full 0.997
_diffrn_measured_fraction_theta_max 0.997
_diffrn_measurement_device_type 'Bruker P4'
_diffrn_measurement_method '\w scans'
_diffrn_radiation_monochromator graphite
_diffrn_radiation_source 'fine-focus sealed tube'
_diffrn_radiation_type MoK\a
_diffrn_radiation_wavelength 0.71073
_diffrn_reflns_av_R_equivalents 0.0092
_diffrn_reflns_av_sigmaI/netI 0.0175
_diffrn_reflns_limit_h_max 9
_diffrn_reflns_limit_h_min 0
_diffrn_reflns_limit_k_max 12
_diffrn_reflns_limit_k_min -12
_diffrn_reflns_limit_l_max 19
_diffrn_reflns_limit_l_min -19
_diffrn_reflns_number 5113
_diffrn_reflns_theta_full 25.00
_diffrn_reflns_theta_max 25.00
_diffrn_reflns_theta_min 1.26
_exptl_absorpt_coefficient_mu 0.189
_exptl_absorpt_correction_type none
_exptl_crystal_density_diffrn 1.240
_exptl_crystal_density_method 'not measured'
_exptl_crystal_F_000 532
_refine_diff_density_max 0.377
_refine_diff_density_min -0.242
_refine_diff_density_rms 0.041
_refine_ls_extinction_method none
_refine_ls_goodness_of_fit_ref 1.090
_refine_ls_hydrogen_treatment mixed
_refine_ls_matrix_type full
_refine_ls_number_parameters 317
_refine_ls_number_reflns 4741
_refine_ls_number_restraints 0
_refine_ls_restrained_S_all 1.090
_refine_ls_R_factor_all 0.0526
_refine_ls_R_factor_gt 0.0395
_refine_ls_shift/su_max 0.004
_refine_ls_shift/su_mean 0.001
_refine_ls_structure_factor_coef Fsqd
_refine_ls_weighting_details 'calc w=1/[\s^2^(Fo^2^)+(0.0439P)^2^+0.7530P] where P=(Fo^2^+2Fc^2^)/3'
_refine_ls_weighting_scheme calc
_refine_ls_wR_factor_gt 0.1045
_refine_ls_wR_factor_ref 0.1122
_reflns_number_gt 4007
_reflns_number_total 4741
_reflns_threshold_expression >2sigma(I)
_cod_data_source_file ic026118t_s3.cif
_cod_data_source_block msb106
_cod_depositor_comments
;
The following automatic conversions were performed:

'_symmetry_cell_setting' value 'Triclinic' changed to 'triclinic'
according to the built-in table from CIF Core dictionary named
'cif_core.dic' version 2.4.1 from 2010-06-29.

Automatic conversion script
Id: cif_fix_values 1646 2011-03-28 12:23:43Z adriana 
;
_cod_database_code 4313188

loop_
_symmetry_equiv_pos_as_xyz
'x, y, z'
'-x, -y, -z'

loop_
_atom_site_label
_atom_site_type_symbol
_atom_site_fract_x
_atom_site_fract_y
_atom_site_fract_z
_atom_site_U_iso_or_equiv
_atom_site_adp_type
_atom_site_occupancy
_atom_site_symmetry_multiplicity
_atom_site_calc_flag
_atom_site_refinement_flags
_atom_site_disorder_assembly
_atom_site_disorder_group
P1 P 0.13780(7) 0.70525(5) 0.84969(3) 0.04010(15) Uani 1 1 d . . .
P2 P 0.48478(7) 0.45129(5) 0.69042(3) 0.03836(15) Uani 1 1 d . . .
O1 O 0.2706(2) 0.64518(16) 0.90313(10) 0.0553(4) Uani 1 1 d . . .
O2 O 0.4652(2) 0.37911(16) 0.61563(9) 0.0521(4) Uani 1 1 d . . .
N N 0.1762(2) 0.55974(16) 0.71418(10) 0.0372(4) Uani 1 1 d . . .
C1 C -0.0469(3) 0.7461(2) 0.90729(13) 0.0437(5) Uani 1 1 d . . .
C2 C -0.1063(4) 0.8707(3) 0.90965(18) 0.0706(8) Uani 1 1 d . . .
H2 H -0.0516 0.9391 0.8804 0.078 Uiso 1 1 calc R . .
C3 C -0.2472(4) 0.8955(3) 0.9552(2) 0.0939(11) Uani 1 1 d . . .
H3 H -0.2856 0.9807 0.9569 0.103 Uiso 1 1 calc R . .
C4 C -0.3302(4) 0.7961(3) 0.99773(19) 0.0822(9) Uani 1 1 d . . .
H4 H -0.4255 0.8133 1.0278 0.090 Uiso 1 1 calc R . .
C5 C -0.2730(4) 0.6717(3) 0.99597(18) 0.0738(8) Uani 1 1 d . . .
H5 H -0.3295 0.6036 1.0247 0.081 Uiso 1 1 calc R . .
C6 C -0.1315(3) 0.6464(2) 0.95179(15) 0.0593(6) Uani 1 1 d . . .
H6 H -0.0921 0.5613 0.9518 0.065 Uiso 1 1 calc R . .
C7 C 0.2041(3) 0.8540(2) 0.79321(13) 0.0436(5) Uani 1 1 d . . .
C8 C 0.1502(3) 0.8925(2) 0.71514(16) 0.0580(6) Uani 1 1 d . . .
H8 H 0.0738 0.8416 0.6895 0.064 Uiso 1 1 calc R . .
C9 C 0.2083(4) 1.0061(3) 0.67437(18) 0.0726(8) Uani 1 1 d . . .
H9 H 0.1725 1.0301 0.6212 0.080 Uiso 1 1 calc R . .
C10 C 0.3181(4) 1.0836(3) 0.7115(2) 0.0737(8) Uani 1 1 d . . .
H10 H 0.3559 1.1605 0.6840 0.081 Uiso 1 1 calc R . .
C11 C 0.3714(4) 1.0474(3) 0.7887(2) 0.0840(10) Uani 1 1 d . . .
H11 H 0.4452 1.1005 0.8144 0.092 Uiso 1 1 calc R . .
C12 C 0.3172(4) 0.9322(3) 0.82988(17) 0.0706(8) Uani 1 1 d . . .
H12 H 0.3569 0.9074 0.8823 0.078 Uiso 1 1 calc R . .
C13 C 0.0556(3) 0.5982(2) 0.77578(13) 0.0413(5) Uani 1 1 d . . .
H13A H 0.0129 0.5201 0.8057 0.045 Uiso 1 1 calc R . .
H13B H -0.0369 0.6418 0.7474 0.045 Uiso 1 1 calc R . .
C14 C 0.2963(2) 0.4667(2) 0.75187(13) 0.0403(5) Uani 1 1 d . . .
H14A H 0.2440 0.3818 0.7602 0.044 Uiso 1 1 calc R . .
H14B H 0.3263 0.4939 0.8056 0.044 Uiso 1 1 calc R . .
C15 C 0.5581(2) 0.6155(2) 0.66661(13) 0.0417(5) Uani 1 1 d . . .
C16 C 0.5685(3) 0.6603(2) 0.58409(15) 0.0531(6) Uani 1 1 d . . .
H16 H 0.5442 0.6045 0.5434 0.058 Uiso 1 1 calc R . .
C17 C 0.6146(3) 0.7865(3) 0.5623(2) 0.0719(8) Uani 1 1 d . . .
H17 H 0.6194 0.8166 0.5070 0.079 Uiso 1 1 calc R . .
C18 C 0.6534(4) 0.8684(3) 0.6221(2) 0.0809(9) Uani 1 1 d . . .
H18 H 0.6842 0.9540 0.6071 0.089 Uiso 1 1 calc R . .
C19 C 0.6472(4) 0.8248(3) 0.7041(2) 0.0724(8) Uani 1 1 d . . .
H19 H 0.6757 0.8804 0.7443 0.080 Uiso 1 1 calc R . .
C20 C 0.5987(3) 0.6989(2) 0.72673(16) 0.0556(6) Uani 1 1 d . . .
H20 H 0.5931 0.6697 0.7822 0.061 Uiso 1 1 calc R . .
C21 C 0.6292(3) 0.36805(19) 0.76171(12) 0.0401(5) Uani 1 1 d . . .
C22 C 0.6403(3) 0.3889(2) 0.84525(13) 0.0491(5) Uani 1 1 d . . .
H22 H 0.5701 0.4490 0.8679 0.054 Uiso 1 1 calc R . .
C23 C 0.7549(3) 0.3206(3) 0.89475(16) 0.0601(6) Uani 1 1 d . . .
H23 H 0.7603 0.3342 0.9506 0.066 Uiso 1 1 calc R . .
C24 C 0.8603(3) 0.2333(3) 0.86182(19) 0.0664(7) Uani 1 1 d . . .
H24 H 0.9388 0.1891 0.8950 0.073 Uiso 1 1 calc R . .
C25 C 0.8504(3) 0.2110(3) 0.78009(19) 0.0682(7) Uani 1 1 d . . .
H25 H 0.9216 0.1510 0.7581 0.075 Uiso 1 1 calc R . .
C26 C 0.7349(3) 0.2773(2) 0.72991(15) 0.0524(6) Uani 1 1 d . . .
H26 H 0.7282 0.2609 0.6746 0.058 Uiso 1 1 calc R . .
C27 C 0.0902(3) 0.5067(2) 0.64379(14) 0.0475(5) Uani 1 1 d . . .
H27A H 0.0028 0.4483 0.6648 0.052 Uiso 1 1 calc R . .
H27B H 0.1688 0.4562 0.6136 0.052 Uiso 1 1 calc R . .
C28 C 0.0155(3) 0.6119(2) 0.58531(14) 0.0510(6) Uani 1 1 d . . .
H28A H -0.0511 0.6695 0.6168 0.056 Uiso 1 1 calc R . .
H28B H -0.0577 0.5716 0.5476 0.056 Uiso 1 1 calc R . .
C29 C 0.1444(3) 0.6919(3) 0.53576(16) 0.0620(7) Uani 1 1 d . . .
H29A H 0.2071 0.6354 0.5018 0.068 Uiso 1 1 calc R . .
H29B H 0.2212 0.7289 0.5732 0.068 Uiso 1 1 calc R . .
C30 C 0.0661(4) 0.8016(3) 0.48076(19) 0.0830(9) Uani 1 1 d . . .
H30A H -0.0076 0.7653 0.4425 0.100 Uiso 1 1 calc R . .
H30B H 0.1517 0.8503 0.4510 0.100 Uiso 1 1 calc R . .
H30C H 0.0048 0.8584 0.5142 0.100 Uiso 1 1 calc R . .

loop_
_atom_site_aniso_label
_atom_site_aniso_U_11
_atom_site_aniso_U_22
_atom_site_aniso_U_33
_atom_site_aniso_U_23
_atom_site_aniso_U_13
_atom_site_aniso_U_12
P1 0.0426(3) 0.0396(3) 0.0380(3) -0.0025(2) 0.0025(2) -0.0013(2)
P2 0.0394(3) 0.0413(3) 0.0343(3) -0.0030(2) 0.0045(2) 0.0001(2)
O1 0.0556(10) 0.0606(10) 0.0491(9) -0.0009(7) -0.0067(7) 0.0060(8)
O2 0.0597(10) 0.0575(9) 0.0400(8) -0.0112(7) 0.0028(7) -0.0001(8)
N 0.0346(9) 0.0378(9) 0.0395(9) -0.0057(7) 0.0020(7) -0.0006(7)
C1 0.0491(12) 0.0452(12) 0.0368(11) -0.0035(9) 0.0042(9) -0.0008(9)
C2 0.0817(19) 0.0480(14) 0.0805(19) 0.0009(13) 0.0361(16) 0.0053(13)
C3 0.103(3) 0.0648(18) 0.112(3) -0.0009(18) 0.051(2) 0.0214(17)
C4 0.0732(19) 0.094(2) 0.079(2) -0.0066(17) 0.0395(16) 0.0033(17)
C5 0.0759(19) 0.0769(19) 0.0676(18) -0.0021(14) 0.0295(15) -0.0121(15)
C6 0.0670(16) 0.0536(14) 0.0563(15) 0.0015(11) 0.0154(12) -0.0015(12)
C7 0.0452(12) 0.0403(11) 0.0458(12) -0.0068(9) 0.0078(9) -0.0031(9)
C8 0.0675(16) 0.0460(13) 0.0593(15) 0.0040(11) -0.0066(12) -0.0065(11)
C9 0.096(2) 0.0528(15) 0.0669(17) 0.0112(13) 0.0027(16) -0.0010(15)
C10 0.093(2) 0.0422(14) 0.086(2) -0.0042(14) 0.0317(17) -0.0115(14)
C11 0.102(2) 0.0657(18) 0.086(2) -0.0193(16) 0.0136(19) -0.0415(17)
C12 0.086(2) 0.0705(17) 0.0563(15) -0.0086(13) 0.0006(14) -0.0307(15)
C13 0.0375(11) 0.0402(11) 0.0463(12) -0.0053(9) 0.0041(9) -0.0024(9)
C14 0.0394(11) 0.0389(11) 0.0417(11) 0.0011(9) 0.0070(9) 0.0001(9)
C15 0.0313(10) 0.0466(12) 0.0465(12) 0.0006(9) 0.0041(9) 0.0001(9)
C16 0.0406(12) 0.0639(15) 0.0525(13) 0.0102(11) 0.0045(10) -0.0013(11)
C17 0.0586(16) 0.0755(19) 0.0767(19) 0.0269(16) 0.0079(14) -0.0060(14)
C18 0.0637(18) 0.0553(16) 0.119(3) 0.0223(18) 0.0159(18) -0.0086(14)
C19 0.0629(17) 0.0544(15) 0.102(2) -0.0174(15) 0.0079(16) -0.0099(13)
C20 0.0545(14) 0.0537(14) 0.0587(15) -0.0056(11) 0.0047(11) -0.0046(11)
C21 0.0410(11) 0.0386(11) 0.0401(11) 0.0003(9) 0.0052(9) -0.0025(9)
C22 0.0505(13) 0.0537(13) 0.0426(12) -0.0013(10) 0.0037(10) 0.0008(10)
C23 0.0670(16) 0.0624(15) 0.0490(14) 0.0095(12) -0.0097(12) -0.0076(13)
C24 0.0626(16) 0.0540(15) 0.080(2) 0.0154(14) -0.0131(14) 0.0035(12)
C25 0.0616(16) 0.0521(15) 0.090(2) 0.0026(14) 0.0056(15) 0.0168(12)
C26 0.0543(14) 0.0486(13) 0.0540(14) -0.0039(11) 0.0082(11) 0.0063(11)
C27 0.0454(12) 0.0476(12) 0.0510(13) -0.0143(10) -0.0010(10) -0.0049(10)
C28 0.0438(12) 0.0633(14) 0.0475(13) -0.0143(11) -0.0043(10) 0.0041(11)
C29 0.0597(15) 0.0706(17) 0.0557(15) -0.0048(12) 0.0067(12) 0.0050(13)
C30 0.100(2) 0.081(2) 0.0657(18) 0.0080(15) 0.0071(17) 0.0087(18)

loop_
_atom_type_symbol
_atom_type_description
_atom_type_scat_dispersion_real
_atom_type_scat_dispersion_imag
_atom_type_scat_source
C C 0.0033 0.0016 'International Tables Vol C Tables 4.2.6.8 and 6.1.1.4'
H H 0.0000 0.0000 'International Tables Vol C Tables 4.2.6.8 and 6.1.1.4'
N N 0.0061 0.0033 'International Tables Vol C Tables 4.2.6.8 and 6.1.1.4'
O O 0.0106 0.0060 'International Tables Vol C Tables 4.2.6.8 and 6.1.1.4'
P P 0.1023 0.0942 'International Tables Vol C Tables 4.2.6.8 and 6.1.1.4'

loop_
_geom_angle_atom_site_label_1
_geom_angle_atom_site_label_2
_geom_angle_atom_site_label_3
_geom_angle
_geom_angle_site_symmetry_1
_geom_angle_site_symmetry_3
_geom_angle_publ_flag
O1 P1 C7 112.58(10) . . ?
O1 P1 C1 112.87(10) . . ?
C7 P1 C1 106.41(10) . . ?
O1 P1 C13 114.13(10) . . ?
C7 P1 C13 107.75(10) . . ?
C1 P1 C13 102.31(10) . . ?
O2 P2 C15 112.34(10) . . ?
O2 P2 C21 110.91(10) . . ?
C15 P2 C21 108.33(10) . . ?
O2 P2 C14 115.09(10) . . ?
C15 P2 C14 105.75(10) . . ?
C21 P2 C14 103.84(10) . . ?
C13 N C14 110.48(16) . . ?
C13 N C27 110.55(16) . . ?
C14 N C27 111.73(16) . . ?
C2 C1 C6 118.2(2) . . ?
C2 C1 P1 123.30(18) . . ?
C6 C1 P1 118.50(18) . . ?
C1 C2 C3 120.5(3) . . ?
C4 C3 C2 120.5(3) . . ?
C5 C4 C3 119.7(3) . . ?
C4 C5 C6 120.1(3) . . ?
C5 C6 C1 120.9(2) . . ?
C8 C7 C12 118.3(2) . . ?
C8 C7 P1 123.36(18) . . ?
C12 C7 P1 118.29(19) . . ?
C7 C8 C9 120.6(3) . . ?
C10 C9 C8 120.6(3) . . ?
C11 C10 C9 119.4(3) . . ?
C10 C11 C12 120.7(3) . . ?
C7 C12 C11 120.2(3) . . ?
N C13 P1 114.58(14) . . ?
N C14 P2 113.52(13) . . ?
C16 C15 C20 119.3(2) . . ?
C16 C15 P2 117.55(18) . . ?
C20 C15 P2 123.08(17) . . ?
C17 C16 C15 120.2(3) . . ?
C16 C17 C18 120.0(3) . . ?
C17 C18 C19 120.5(3) . . ?
C18 C19 C20 120.0(3) . . ?
C19 C20 C15 119.9(3) . . ?
C26 C21 C22 118.4(2) . . ?
C26 C21 P2 116.89(17) . . ?
C22 C21 P2 124.69(17) . . ?
C23 C22 C21 120.5(2) . . ?
C24 C23 C22 120.2(2) . . ?
C23 C24 C25 120.1(2) . . ?
C24 C25 C26 120.4(2) . . ?
C21 C26 C25 120.4(2) . . ?
N C27 C28 112.85(18) . . ?
C27 C28 C29 113.3(2) . . ?
C28 C29 C30 112.2(2) . . ?

loop_
_geom_bond_atom_site_label_1
_geom_bond_atom_site_label_2
_geom_bond_distance
_geom_bond_site_symmetry_2
_geom_bond_publ_flag
P1 O1 1.4874(17) . ?
P1 C7 1.805(2) . ?
P1 C1 1.816(2) . ?
P1 C13 1.820(2) . ?
P2 O2 1.4813(16) . ?
P2 C15 1.805(2) . ?
P2 C21 1.816(2) . ?
P2 C14 1.824(2) . ?
N C13 1.464(3) . ?
N C14 1.464(3) . ?
N C27 1.482(3) . ?
C1 C2 1.370(3) . ?
C1 C6 1.388(3) . ?
C2 C3 1.383(4) . ?
C3 C4 1.365(4) . ?
C4 C5 1.362(4) . ?
C5 C6 1.376(4) . ?
C7 C8 1.375(3) . ?
C7 C12 1.385(3) . ?
C8 C9 1.381(4) . ?
C9 C10 1.366(4) . ?
C10 C11 1.356(4) . ?
C11 C12 1.387(4) . ?
C15 C16 1.388(3) . ?
C15 C20 1.389(3) . ?
C16 C17 1.371(4) . ?
C17 C18 1.372(5) . ?
C18 C19 1.375(5) . ?
C19 C20 1.377(4) . ?
C21 C26 1.386(3) . ?
C21 C22 1.395(3) . ?
C22 C23 1.384(3) . ?
C23 C24 1.369(4) . ?
C24 C25 1.369(4) . ?
C25 C26 1.387(4) . ?
C27 C28 1.513(3) . ?
C28 C29 1.516(3) . ?
C29 C30 1.525(4) . ?

loop_
_cod_related_entry_id
_cod_related_entry_database
_cod_related_entry_code
1 ChemSpider 30660921
